data_4082825
loop_
_publ_author_name
'Vajpayee, Vaishali'
'Bivaud, S\'ebastien'
'Goeb, S\'ebastien'
'Crou\'e, Vincent'
'Allain, Magali'
'Popp, Brian V.'
'Garci, Amine'
'Therrien, Bruno'
'Sall\'e, Marc'

_publ_section_title
;
 Electron-Rich Arene--Ruthenium Metalla-architectures Incorporating
 Tetrapyridyl--Tetrathiafulvene Donor Moieties
;
_journal_issue 7
_journal_name_full Organometallics
_journal_page_first 1651
_journal_paper_doi 10.1021/om401142j
_journal_volume 33
_journal_year 2014
_chemical_formula_moiety 'C70 H72 N4 O8 Ru4 S4, 2(C6 H2 N3 O7),2(C F3 O3 S), O H2'
_chemical_formula_sum 'C84 H78 F6 N10 O29 Ru4 S6'
_chemical_formula_weight 2402.2
_space_group_IT_number 2
_symmetry_cell_setting triclinic
_symmetry_space_group_name_Hall '-P 1'
_symmetry_space_group_name_H-M 'P -1'
_atom_sites_solution_hydrogens geom
_atom_sites_solution_primary direct
_atom_sites_solution_secondary difmap
_audit_creation_date 2013-02-18T16:53:38-00:00
_audit_creation_method 'WinGX routine CIF_UPDATE'
_cell_angle_alpha 105.210(10)
_cell_angle_beta 95.917(9)
_cell_angle_gamma 90.810(10)
_cell_formula_units_Z 2
_cell_length_a 12.9710(10)
_cell_length_b 15.232(2)
_cell_length_c 24.656(3)
_cell_measurement_reflns_used 18361
_cell_measurement_temperature 200(2)
_cell_measurement_theta_max 27.05
_cell_measurement_theta_min 2.06
_cell_volume 4671.4(9)
_computing_cell_refinement 'Dirax/lsq (Duisenberg & Schreurs, 1989-2000)'
_computing_data_collection 'Collect (Nonius BV, 1997-2000)'
_computing_data_reduction 'EvalCCD (Duisenberg & Schreurs 1990-2000)'
_computing_molecular_graphics 'DIAMOND 3.2i (Crystal Impact GbR 2005)'
_computing_publication_material 'WinGX publication routines (Farrugia, 1999)'
_computing_structure_refinement 'SHELXL-97 (Sheldrick, 1997)'
_computing_structure_solution 'SHELXS-97 (Sheldrick, 1997)'
_diffrn_ambient_temperature 200(2)
_diffrn_detector_area_resol_mean 9
_diffrn_measured_fraction_theta_full 0.927
_diffrn_measured_fraction_theta_max 0.885
_diffrn_measurement_device_type KappaCCD
_diffrn_measurement_method CCD
_diffrn_radiation_monochromator 'horizontally mounted graphite crystal'
_diffrn_radiation_probe x-ray
_diffrn_radiation_type MoK\a
_diffrn_radiation_wavelength 0.71073
_diffrn_reflns_av_R_equivalents 0.1286
_diffrn_reflns_limit_h_max 16
_diffrn_reflns_limit_h_min -16
_diffrn_reflns_limit_k_max 19
_diffrn_reflns_limit_k_min -18
_diffrn_reflns_limit_l_max 31
_diffrn_reflns_limit_l_min -31
_diffrn_reflns_number 72741
_diffrn_reflns_theta_full 25
_diffrn_reflns_theta_max 27.03
_diffrn_reflns_theta_min 2.06
_exptl_absorpt_coefficient_mu 0.865
_exptl_absorpt_correction_T_max 0.909
_exptl_absorpt_correction_T_min 0.719
_exptl_absorpt_correction_type multi-scan
_exptl_absorpt_process_details
;
 '(SADABS (Sheldrick, Bruker, 2008))'
;
_exptl_crystal_colour red
_exptl_crystal_density_diffrn 1.708
_exptl_crystal_density_method 'not measured'
_exptl_crystal_description prism
_exptl_crystal_F_000 2420
_exptl_crystal_size_max 0.22
_exptl_crystal_size_mid 0.12
_exptl_crystal_size_min 0.11
_refine_diff_density_max 1.049
_refine_diff_density_min -1.281
_refine_ls_extinction_method none
_refine_ls_goodness_of_fit_ref 1.037
_refine_ls_hydrogen_treatment constr
_refine_ls_matrix_type full
_refine_ls_number_parameters 1303
_refine_ls_number_reflns 18120
_refine_ls_number_restraints 0
_refine_ls_restrained_S_all 1.037
_refine_ls_R_factor_all 0.2194
_refine_ls_R_factor_gt 0.0909
_refine_ls_shift/su_max 0.001
_refine_ls_structure_factor_coef Fsqd
_refine_ls_weighting_details 'calc w=1/[\s^2^(Fo^2^)+(0.0206P)^2^+53.0788P] where P=(Fo^2^+2Fc^2^)/3'
_refine_ls_weighting_scheme calc
_refine_ls_wR_factor_gt 0.1299
_refine_ls_wR_factor_ref 0.1722
_reflns_number_gt 9059
_reflns_number_total 18120
_reflns_threshold_expression >2sigma(I)
_cod_data_source_file om401142j_si_002.cif
_cod_data_source_block 3.PA
_cod_depositor_comments 'Adding full bibliography for 4082825.cif.'
_cod_database_code 4082825

loop_
_symmetry_equiv_pos_as_xyz
'x, y, z'
'-x, -y, -z'

loop_
_atom_site_label
_atom_site_type_symbol
_atom_site_fract_x
_atom_site_fract_y
_atom_site_fract_z
_atom_site_U_iso_or_equiv
_atom_site_adp_type
_atom_site_occupancy
_atom_site_calc_flag
_atom_site_refinement_flags
_atom_site_disorder_group
_atom_site_disorder_assembly
C1 C 1.4677(7) 0.5130(6) 0.4806(4) 0.027(2) Uani 1 d . . .
C2 C 1.3778(7) 0.5409(6) 0.3885(4) 0.025(2) Uani 1 d . . .
C3 C 1.3053(7) 0.5564(6) 0.4244(4) 0.026(2) Uani 1 d . . .
C4 C 1.3570(7) 0.5378(7) 0.3273(4) 0.032(2) Uani 1 d . . .
C5 C 1.3103(6) 0.4601(6) 0.2895(4) 0.026(2) Uani 1 d . . .
H5 H 1.2974 0.4097 0.3028 0.031 Uiso 1 calc R . .
C6 C 1.3768(9) 0.6129(8) 0.3074(5) 0.054(3) Uani 1 d . . .
H6 H 1.407 0.6665 0.3317 0.065 Uiso 1 calc R . .
C7 C 1.3503(11) 0.6061(8) 0.2497(5) 0.067(4) Uani 1 d . . .
H7 H 1.3658 0.6538 0.2345 0.08 Uiso 1 calc R . .
C8 C 1.3016(8) 0.5280(7) 0.2169(4) 0.046(3) Uani 1 d . . .
H8 H 1.2798 0.5257 0.1794 0.055 Uiso 1 calc R . .
C9 C 1.1962(7) 0.5791(6) 0.4097(4) 0.030(2) Uani 1 d . . .
C10 C 1.1226(7) 0.5086(7) 0.3881(4) 0.032(2) Uani 1 d . . A
H10 H 1.1417 0.449 0.3854 0.038 Uiso 1 calc R . .
C11 C 1.1665(8) 0.6676(7) 0.4161(5) 0.053(3) Uani 1 d . . .
H11 H 1.2146 0.7161 0.4305 0.064 Uiso 1 calc R . .
C12 C 1.0646(9) 0.6830(7) 0.4007(6) 0.062(4) Uani 1 d . . .
H12 H 1.0426 0.7422 0.4063 0.074 Uiso 1 calc R . .
C13 C 0.9961(8) 0.6109(7) 0.3774(5) 0.044(3) Uani 1 d . . A
H13 H 0.9284 0.6223 0.3656 0.053 Uiso 1 calc R . .
C14 C 1.0786(7) 0.3423(6) 0.2673(4) 0.030(2) Uani 1 d . . A
C15 C 1.0303(7) 0.4081(6) 0.2364(4) 0.023(2) Uani 1 d . . A
C16 C 1.0641(8) 0.3546(8) 0.0618(5) 0.054(3) Uani 1 d . . .
H16A H 1.0344 0.3142 0.0267 0.081 Uiso 1 calc R . .
H16B H 1.0903 0.4096 0.0549 0.081 Uiso 1 calc R . .
H16C H 1.0119 0.369 0.0873 0.081 Uiso 1 calc R . .
C17 C 1.1519(7) 0.3090(7) 0.0877(4) 0.035(3) Uani 1 d . . .
C18 C 1.1328(8) 0.2303(7) 0.1060(4) 0.036(3) Uani 1 d . . .
H18 H 1.0669 0.2021 0.0985 0.043 Uiso 1 calc R . .
C19 C 1.2135(8) 0.1943(6) 0.1359(4) 0.035(3) Uani 1 d . . .
H19 H 1.1986 0.1431 0.148 0.042 Uiso 1 calc R . .
C20 C 1.3180(7) 0.2335(6) 0.1483(4) 0.031(2) Uani 1 d . . .
C21 C 1.3343(7) 0.3117(7) 0.1273(4) 0.033(2) Uani 1 d . . .
H21 H 1.4005 0.3392 0.1333 0.04 Uiso 1 calc R . .
C22 C 1.2538(8) 0.3482(7) 0.0980(4) 0.037(3) Uani 1 d . . .
H22 H 1.268 0.399 0.0853 0.044 Uiso 1 calc R . .
C23 C 1.4048(8) 0.1975(7) 0.1797(4) 0.039(3) Uani 1 d . . .
H23 H 1.4465 0.2495 0.2046 0.047 Uiso 1 calc R . .
C24 C 1.3676(10) 0.1397(9) 0.2158(6) 0.075(4) Uani 1 d . . .
H24A H 1.319 0.1725 0.2395 0.113 Uiso 1 calc R . .
H24B H 1.4258 0.1255 0.2389 0.113 Uiso 1 calc R . .
H24C H 1.3346 0.0842 0.1918 0.113 Uiso 1 calc R . .
C25 C 1.4718(10) 0.1454(10) 0.1365(6) 0.076(4) Uani 1 d . . .
H25A H 1.4312 0.0962 0.1103 0.114 Uiso 1 calc R . .
H25B H 1.5288 0.1214 0.1553 0.114 Uiso 1 calc R . .
H25C H 1.4981 0.1855 0.1164 0.114 Uiso 1 calc R . .
C26 C 0.9047(10) 0.3252(9) 0.4377(5) 0.062(4) Uani 1 d . . .
H26 H 0.9594 0.2888 0.4194 0.074 Uiso 0.277(15) calc PR 2 A
H26A H 0.9421 0.3751 0.465 0.093 Uiso 0.723(15) calc PR 1 A
H26B H 0.9524 0.2804 0.4219 0.093 Uiso 0.723(15) calc PR 1 A
H26C H 0.8555 0.2982 0.4558 0.093 Uiso 0.723(15) calc PR 1 A
C27 C 0.8492(7) 0.3586(8) 0.3922(4) 0.038(3) Uani 1 d . . A
C28 C 0.8245(7) 0.3013(7) 0.3361(5) 0.037(3) Uani 1 d . . .
H28 H 0.8444 0.2413 0.3287 0.045 Uiso 1 calc R . A
C29 C 0.7735(7) 0.3291(7) 0.2924(4) 0.030(2) Uani 1 d . . A
H29 H 0.7576 0.288 0.2571 0.036 Uiso 1 calc R . .
C30 C 0.7445(7) 0.4225(7) 0.3016(4) 0.033(2) Uani 1 d . . .
C31 C 0.7672(8) 0.4818(7) 0.3558(5) 0.041(3) Uani 1 d . . A
H31 H 0.7484 0.5421 0.3626 0.05 Uiso 1 calc R . .
C32 C 0.8186(8) 0.4501(8) 0.4003(5) 0.043(3) Uani 1 d . . .
H32 H 0.8327 0.4905 0.4359 0.052 Uiso 1 calc R . A
C33 C 0.6947(7) 0.4588(8) 0.2550(5) 0.043(3) Uani 1 d . . A
H33 H 0.7309 0.5165 0.2566 0.052 Uiso 0.723(15) calc PR 1 A
H33A H 0.6243 0.4728 0.2615 0.065 Uiso 0.277(15) calc PR 2 A
H33B H 0.6954 0.4139 0.2195 0.065 Uiso 0.277(15) calc PR 2 A
H33C H 0.7324 0.5131 0.2542 0.065 Uiso 0.277(15) calc PR 2 A
C34A C 0.6987(12) 0.3954(12) 0.1968(7) 0.059(5) Uani 0.723(15) d P 1 A
H34A H 0.7692 0.3801 0.1916 0.088 Uiso 0.723(15) calc PR 1 A
H34B H 0.6719 0.425 0.1687 0.088 Uiso 0.723(15) calc PR 1 A
H34C H 0.6574 0.3409 0.1931 0.088 Uiso 0.723(15) calc PR 1 A
C34B C 0.824(3) 0.249(2) 0.4492(15) 0.038(8) Uani 0.277(15) d P 2 A
H34D H 0.8606 0.2139 0.4714 0.057 Uiso 0.277(15) calc PR 2 A
H34E H 0.7946 0.2096 0.4137 0.057 Uiso 0.277(15) calc PR 2 A
H34F H 0.7693 0.2797 0.4692 0.057 Uiso 0.277(15) calc PR 2 A
C35A C 0.5828(11) 0.4786(13) 0.2671(8) 0.064(6) Uani 0.723(15) d P 1 A
H35A H 0.5474 0.4235 0.2684 0.096 Uiso 0.723(15) calc PR 1 A
H35B H 0.548 0.5015 0.2376 0.096 Uiso 0.723(15) calc PR 1 A
H35C H 0.5827 0.5232 0.3027 0.096 Uiso 0.723(15) calc PR 1 A
C35B C 0.954(3) 0.387(3) 0.4784(15) 0.038(8) Uani 0.277(15) d P 2 A
H35D H 0.9065 0.4158 0.5042 0.057 Uiso 0.277(15) calc PR 2 A
H35E H 0.9862 0.431 0.4634 0.057 Uiso 0.277(15) calc PR 2 A
H35F H 1.0064 0.3589 0.4981 0.057 Uiso 0.277(15) calc PR 2 A
C36 C 0.4881(7) 0.9980(6) 0.4726(4) 0.027(2) Uani 1 d . . .
C37 C 0.3923(7) 0.9955(6) 0.3731(4) 0.023(2) Uani 1 d . . .
C38 C 0.4928(7) 0.9862(6) 0.3651(4) 0.030(2) Uani 1 d . . .
C39 C 0.3061(6) 1.0086(6) 0.3320(4) 0.024(2) Uani 1 d . . .
C40 C 0.2737(6) 0.9439(7) 0.2820(3) 0.025(2) Uani 1 d . . .
H40 H 0.307 0.889 0.2744 0.03 Uiso 1 calc R . .
C41 C 0.2525(8) 1.0883(7) 0.3440(4) 0.040(3) Uani 1 d . . .
H41 H 0.2692 1.1321 0.3782 0.048 Uiso 1 calc R . .
C42 C 0.1741(8) 1.1029(7) 0.3050(4) 0.041(3) Uani 1 d . . .
H42 H 0.139 1.1568 0.3121 0.049 Uiso 1 calc R . .
C43 C 0.1495(7) 1.0354(6) 0.2555(4) 0.031(2) Uani 1 d . . .
H43 H 0.0978 1.0452 0.2289 0.038 Uiso 1 calc R . .
C44 C 0.5444(6) 0.9896(6) 0.3150(4) 0.021(2) Uani 1 d . . .
C45 C 0.5391(6) 0.9171(6) 0.2665(4) 0.025(2) Uani 1 d . . .
H45 H 0.5049 0.8633 0.2671 0.03 Uiso 1 calc R . .
C46 C 0.6019(7) 1.0670(7) 0.3145(4) 0.032(2) Uani 1 d . . .
H46 H 0.6097 1.1164 0.3464 0.039 Uiso 1 calc R . .
C47 C 0.6470(8) 1.0710(7) 0.2674(4) 0.040(3) Uani 1 d . . .
H47 H 0.6865 1.1224 0.2672 0.048 Uiso 1 calc R . .
C48 C 0.6334(7) 0.9985(6) 0.2205(4) 0.027(2) Uani 1 d . . .
H48 H 0.6617 1.0032 0.1881 0.033 Uiso 1 calc R . .
C49 C 0.3597(7) 0.7940(6) 0.1687(4) 0.025(2) Uani 1 d . . .
C50 C 0.3588(7) 0.8694(6) 0.1381(4) 0.026(2) Uani 1 d . . .
C51 C 0.0651(9) 0.9382(9) 0.0602(5) 0.055(3) Uani 1 d . . .
H51A H 0.1374 0.9381 0.055 0.083 Uiso 1 calc R . .
H51B H 0.0474 0.9985 0.0794 0.083 Uiso 1 calc R . .
H51C H 0.0243 0.9191 0.024 0.083 Uiso 1 calc R . .
C52 C 0.0433(7) 0.8739(7) 0.0950(4) 0.035(2) Uani 1 d . . B
C53 C -0.0037(6) 0.9006(7) 0.1455(4) 0.031(2) Uani 1 d . . B
H53 H -0.0306 0.9581 0.1561 0.037 Uiso 1 calc R . .
C54 C -0.0103(7) 0.8394(8) 0.1810(4) 0.040(3) Uani 1 d . . B
H54 H -0.0413 0.8582 0.2142 0.047 Uiso 1 calc R . .
C55 C 0.0297(8) 0.7508(8) 0.1659(5) 0.042(3) Uani 1 d . . B
C56 C 0.0750(8) 0.7269(8) 0.1141(5) 0.045(3) Uani 1 d . . B
H56 H 0.1006 0.669 0.1026 0.055 Uiso 1 calc R . .
C57 C 0.0830(7) 0.7853(7) 0.0799(4) 0.039(3) Uani 1 d . . B
H57 H 0.1145 0.7663 0.0468 0.046 Uiso 1 calc R . .
C58 C 0.0276(11) 0.6844(10) 0.2018(7) 0.075(4) Uani 1 d . . .
H58A H 0.0895 0.6498 0.1925 0.09 Uiso 0.67(3) calc PR 3 B
H58B H -0.008 0.7221 0.2323 0.09 Uiso 0.33(3) d PR 4 B
C59 C -0.0585(10) 0.6139(9) 0.1762(7) 0.087(5) Uani 1 d . . B
H59A H -0.0381 0.5723 0.1429 0.13 Uiso 1 calc R . .
H59B H -0.1199 0.6433 0.1663 0.13 Uiso 1 calc R . .
H59C H -0.0726 0.581 0.2032 0.13 Uiso 1 calc R . .
C60A C 0.050(3) 0.724(2) 0.2622(12) 0.114(11) Uani 0.67(3) d P 3 B
H60A H 0.0713 0.6768 0.28 0.171 Uiso 0.67(3) calc PR 3 B
H60B H -0.0106 0.7507 0.2773 0.171 Uiso 0.67(3) calc PR 3 B
H60C H 0.1053 0.7695 0.2693 0.171 Uiso 0.67(3) calc PR 3 B
C60B C 0.106(6) 0.671(5) 0.232(3) 0.114(11) Uani 0.33(3) d P 4 B
H60D H 0.1233 0.7243 0.2629 0.171 Uiso 0.33(3) calc PR 4 B
H60E H 0.1629 0.6567 0.2103 0.171 Uiso 0.33(3) calc PR 4 B
H60F H 0.0905 0.6205 0.2475 0.171 Uiso 0.33(3) calc PR 4 B
C61 C 0.6179(10) 0.6104(8) 0.1615(5) 0.060(4) Uani 1 d . . .
H61A H 0.6291 0.6345 0.2018 0.09 Uiso 1 calc R . .
H61B H 0.6617 0.56 0.1501 0.09 Uiso 1 calc R . .
H61C H 0.5466 0.5901 0.1505 0.09 Uiso 1 calc R . .
C62 C 0.6433(8) 0.6825(7) 0.1338(4) 0.037(3) Uani 1 d . . .
C63 C 0.7147(7) 0.7527(8) 0.1599(4) 0.040(3) Uani 1 d . . .
H63 H 0.7528 0.7519 0.1939 0.048 Uiso 1 calc R . .
C64 C 0.7311(7) 0.8265(7) 0.1359(4) 0.039(3) Uani 1 d . . .
H64 H 0.7798 0.8729 0.1543 0.047 Uiso 1 calc R . .
C65 C 0.6748(7) 0.8301(7) 0.0847(4) 0.034(2) Uani 1 d . . .
C66 C 0.6028(7) 0.7551(7) 0.0567(4) 0.035(2) Uani 1 d . . .
H66 H 0.5657 0.7548 0.0223 0.042 Uiso 1 calc R . .
C67 C 0.5882(8) 0.6830(7) 0.0805(4) 0.039(3) Uani 1 d . . .
H67 H 0.5421 0.6348 0.0616 0.046 Uiso 1 calc R . .
C68 C 0.6921(9) 0.9092(8) 0.0599(5) 0.049(3) Uani 1 d . . .
H68 H 0.7216 0.9611 0.0906 0.059 Uiso 1 calc R . .
C69 C 0.5938(11) 0.9388(9) 0.0319(6) 0.081(5) Uani 1 d . . .
H69A H 0.5682 0.8915 -0.0011 0.122 Uiso 1 calc R . .
H69B H 0.6087 0.9934 0.0212 0.122 Uiso 1 calc R . .
H69C H 0.5423 0.95 0.058 0.122 Uiso 1 calc R . .
C70 C 0.7707(9) 0.8837(8) 0.0173(4) 0.053(3) Uani 1 d . . .
H70A H 0.8309 0.8609 0.0343 0.079 Uiso 1 calc R . .
H70B H 0.7905 0.9365 0.0058 0.079 Uiso 1 calc R . .
H70C H 0.7403 0.8375 -0.0152 0.079 Uiso 1 calc R . .
C71 C 0.2185(11) 0.5297(10) -0.0190(5) 0.065(4) Uani 1 d . . .
C72 C 0.7947(15) 0.1863(12) 0.0879(7) 0.087(5) Uani 1 d . . .
C73 C 0.3431(8) 0.3107(7) 0.4140(4) 0.037(3) Uani 1 d . . .
C74 C 0.3140(8) 0.3002(7) 0.4675(5) 0.040(3) Uani 1 d . . .
C75 C 0.3787(9) 0.2722(7) 0.5070(5) 0.048(3) Uani 1 d . . .
H75 H 0.3558 0.2693 0.541 0.057 Uiso 1 calc R . .
C76 C 0.4787(10) 0.2483(7) 0.4955(5) 0.045(3) Uani 1 d . . .
C77 C 0.5138(9) 0.2528(6) 0.4460(5) 0.045(3) Uani 1 d . . .
H77 H 0.581 0.2367 0.4391 0.055 Uiso 1 calc R . .
C78 C 0.4504(7) 0.2812(6) 0.4061(4) 0.033(2) Uani 1 d . . .
C79 C 0.8244(8) 0.8903(7) 0.3254(5) 0.042(3) Uani 1 d . . .
C80 C 0.7962(8) 0.8386(8) 0.3643(5) 0.043(3) Uani 1 d . . .
C81 C 0.8125(8) 0.8666(10) 0.4211(6) 0.060(4) Uani 1 d . . .
H81 H 0.7931 0.8292 0.443 0.072 Uiso 1 calc R . .
C82 C 0.8583(9) 0.9512(11) 0.4462(5) 0.059(4) Uani 1 d . . .
C83 C 0.8864(9) 1.0086(9) 0.4157(5) 0.056(3) Uani 1 d . . .
H83 H 0.915 1.0665 0.4337 0.067 Uiso 1 calc R . .
C84 C 0.8713(8) 0.9785(8) 0.3569(5) 0.045(3) Uani 1 d . . .
F1 F 0.2088(6) 0.4395(6) -0.0288(3) 0.086(3) Uani 1 d . . .
F2 F 0.1225(7) 0.5622(7) -0.0155(4) 0.121(4) Uani 1 d . . .
F3 F 0.2504(10) 0.5474(7) -0.0622(4) 0.142(4) Uani 1 d . . .
F4 F 0.7444(13) 0.1188(9) 0.0507(5) 0.200(8) Uani 1 d . . .
F5 F 0.7270(10) 0.2476(12) 0.0979(6) 0.180(6) Uani 1 d . . .
F6 F 0.8597(7) 0.2224(8) 0.0610(4) 0.128(4) Uani 1 d . . .
N1 N 1.2827(6) 0.4542(5) 0.2346(3) 0.0283(18) Uani 1 d . . .
N2 N 1.0224(5) 0.5240(5) 0.3708(3) 0.0297(19) Uani 1 d . . .
N3 N 0.1976(6) 0.9555(5) 0.2441(3) 0.0281(18) Uani 1 d . . B
N4 N 0.5800(5) 0.9193(5) 0.2188(3) 0.0250(17) Uani 1 d . . .
N5 N 0.2117(9) 0.3235(11) 0.4820(6) 0.080(4) Uani 1 d . . .
N6 N 0.5517(11) 0.2204(7) 0.5375(5) 0.068(3) Uani 1 d . . .
N7 N 0.4930(8) 0.2879(6) 0.3542(5) 0.051(3) Uani 1 d . . .
N8 N 0.7449(11) 0.7511(9) 0.3378(5) 0.074(4) Uani 1 d . . .
N9 N 0.8775(9) 0.9807(16) 0.5089(5) 0.101(6) Uani 1 d . . .
N10 N 0.9092(8) 1.0401(8) 0.3256(6) 0.058(3) Uani 1 d . . .
O1 O 1.1569(5) 0.3028(4) 0.2492(2) 0.0272(15) Uani 1 d . . .
O2 O 1.0722(4) 0.4187(4) 0.1943(3) 0.0279(15) Uani 1 d . . .
O3 O 1.0390(4) 0.3350(4) 0.3100(3) 0.0271(15) Uani 1 d . . .
O4 O 0.9532(4) 0.4502(4) 0.2554(3) 0.0277(15) Uani 1 d . . .
O5 O 0.2769(4) 0.7792(4) 0.1884(2) 0.0254(14) Uani 1 d . . B
O6 O 0.2754(4) 0.9103(4) 0.1340(3) 0.0272(15) Uani 1 d . . B
O7 O 0.4444(4) 0.7591(4) 0.1770(3) 0.0270(15) Uani 1 d . . .
O8 O 0.4414(4) 0.8859(4) 0.1195(3) 0.0285(15) Uani 1 d . . .
O9 O 0.3921(7) 0.5322(7) 0.0373(6) 0.123(5) Uani 1 d . . .
O10 O 0.2411(8) 0.5597(6) 0.0871(3) 0.074(3) Uani 1 d . . .
O11 O 0.3056(6) 0.6760(5) 0.0500(4) 0.066(2) Uani 1 d . . .
O12 O 0.7700(8) 0.1365(8) 0.1748(4) 0.111(4) Uani 1 d . . .
O13 O 0.9091(6) 0.2425(6) 0.1806(4) 0.074(3) Uani 1 d . . .
O14 O 0.9201(12) 0.0916(8) 0.1247(6) 0.149(6) Uani 1 d . . .
O15 O 0.2875(6) 0.3411(5) 0.3808(3) 0.0474(19) Uani 1 d . . .
O16A O 0.1441(14) 0.287(2) 0.4365(10) 0.098(12) Uani 0.51(3) d P . .
O16B O 0.1598(13) 0.3839(16) 0.4664(8) 0.062(8) Uani 0.49(3) d P . .
O17 O 0.1919(9) 0.3298(8) 0.5288(5) 0.115(4) Uani 1 d . . .
O18 O 0.5187(9) 0.2223(6) 0.5823(4) 0.086(3) Uani 1 d . . .
O19 O 0.6393(8) 0.1979(6) 0.5235(5) 0.084(3) Uani 1 d . . .
O20 O 0.5882(7) 0.2816(6) 0.3541(4) 0.071(3) Uani 1 d . . .
O21 O 0.4381(7) 0.3001(8) 0.3145(4) 0.090(4) Uani 1 d . . .
O22 O 0.8108(6) 0.8629(6) 0.2736(3) 0.059(2) Uani 1 d . . .
O23 O 0.7199(16) 0.7042(10) 0.3601(6) 0.189(9) Uani 1 d . . .
O24A O 0.7917(15) 0.6949(13) 0.2983(10) 0.084(9) Uani 0.48(2) d P . .
O24B O 0.6662(15) 0.7487(12) 0.2989(9) 0.089(9) Uani 0.52(2) d P . .
O25 O 0.8659(8) 0.9271(12) 0.5362(5) 0.122(6) Uani 1 d . . .
O26 O 0.9048(8) 1.0627(11) 0.5302(5) 0.114(5) Uani 1 d . . .
O27 O 0.9316(11) 1.1189(7) 0.3513(5) 0.122(5) Uani 1 d . . .
O28 O 0.9176(9) 1.0136(8) 0.2758(6) 0.102(4) Uani 1 d . . .
O29 O 0.5058(9) 0.3856(9) 0.0652(5) 0.125(5) Uani 1 d . . .
Ru1 Ru 1.20323(6) 0.33780(5) 0.17746(3) 0.02380(19) Uani 1 d . . .
Ru2 Ru 0.91067(6) 0.41742(5) 0.32938(3) 0.0263(2) Uani 1 d . . A
Ru3 Ru 0.15094(5) 0.85293(5) 0.16497(3) 0.02545(19) Uani 1 d . . .
Ru4 Ru 0.56809(6) 0.81090(5) 0.14350(3) 0.02529(19) Uani 1 d . . .
S1 S 1.50101(18) 0.51375(17) 0.41336(9) 0.0282(6) Uani 1 d . . .
S2 S 1.34160(17) 0.54910(17) 0.49369(10) 0.0298(6) Uani 1 d . . .
S3 S 0.36019(18) 1.00269(18) 0.44201(10) 0.0312(6) Uani 1 d . . .
S4 S 0.58145(18) 0.98467(18) 0.42449(10) 0.0317(6) Uani 1 d . . .
S5 S 0.2982(2) 0.5809(2) 0.04654(13) 0.0471(7) Uani 1 d . . .
S6 S 0.8547(3) 0.1609(2) 0.14986(14) 0.0566(9) Uani 1 d . . .

loop_
_atom_site_aniso_label
_atom_site_aniso_U_11
_atom_site_aniso_U_22
_atom_site_aniso_U_33
_atom_site_aniso_U_23
_atom_site_aniso_U_13
_atom_site_aniso_U_12
C1 0.030(5) 0.030(5) 0.020(5) 0.006(4) 0.007(4) 0.004(4)
C2 0.034(5) 0.021(5) 0.023(5) 0.012(4) -0.005(4) -0.004(4)
C3 0.024(5) 0.029(5) 0.025(5) 0.006(4) 0.002(4) 0.004(4)
C4 0.038(6) 0.032(6) 0.025(5) 0.011(5) -0.005(4) -0.008(4)
C5 0.026(5) 0.021(5) 0.037(6) 0.019(4) 0.007(4) 0.005(4)
C6 0.073(8) 0.040(7) 0.047(7) 0.018(6) -0.019(6) -0.013(6)
C7 0.113(11) 0.046(8) 0.043(7) 0.030(6) -0.028(7) -0.029(7)
C8 0.059(7) 0.047(7) 0.027(6) 0.009(5) -0.006(5) -0.014(6)
C9 0.036(6) 0.024(5) 0.028(5) 0.004(4) 0.000(4) 0.005(4)
C10 0.032(6) 0.031(6) 0.033(6) 0.007(5) 0.007(4) 0.010(4)
C11 0.044(7) 0.028(6) 0.074(9) 0.001(6) -0.018(6) -0.010(5)
C12 0.051(7) 0.020(6) 0.099(11) 0.005(6) -0.036(7) 0.007(5)
C13 0.028(6) 0.043(7) 0.053(7) 0.003(6) -0.009(5) 0.015(5)
C14 0.030(6) 0.025(5) 0.032(6) 0.004(5) 0.007(5) -0.003(4)
C15 0.025(5) 0.018(5) 0.028(5) 0.005(4) 0.007(4) 0.004(4)
C16 0.047(7) 0.074(9) 0.035(7) 0.007(6) -0.009(5) 0.016(6)
C17 0.034(6) 0.037(6) 0.027(6) -0.004(5) 0.010(4) 0.007(5)
C18 0.029(6) 0.041(6) 0.028(6) -0.007(5) 0.009(4) -0.001(5)
C19 0.053(7) 0.022(5) 0.028(6) -0.004(4) 0.020(5) -0.004(5)
C20 0.030(6) 0.030(6) 0.031(6) -0.001(5) 0.015(4) 0.001(4)
C21 0.026(5) 0.041(6) 0.035(6) 0.012(5) 0.009(4) 0.004(5)
C22 0.053(7) 0.036(6) 0.022(5) 0.002(5) 0.022(5) 0.008(5)
C23 0.043(6) 0.041(6) 0.037(6) 0.015(5) 0.004(5) 0.016(5)
C24 0.073(10) 0.075(10) 0.083(11) 0.033(9) -0.001(8) -0.003(8)
C25 0.076(9) 0.094(11) 0.064(9) 0.024(8) 0.022(7) 0.057(8)
C26 0.064(8) 0.087(10) 0.049(8) 0.038(8) 0.018(6) 0.005(7)
C27 0.028(6) 0.061(8) 0.041(7) 0.036(6) 0.015(5) 0.008(5)
C28 0.026(6) 0.038(6) 0.051(7) 0.013(5) 0.015(5) -0.005(5)
C29 0.023(5) 0.033(6) 0.035(6) 0.011(5) -0.002(4) -0.003(4)
C30 0.021(5) 0.036(6) 0.049(7) 0.022(5) 0.007(5) -0.002(4)
C31 0.037(6) 0.043(7) 0.049(7) 0.013(6) 0.018(5) 0.017(5)
C32 0.033(6) 0.063(8) 0.038(7) 0.012(6) 0.022(5) 0.010(5)
C33 0.029(6) 0.052(7) 0.052(7) 0.013(6) 0.018(5) 0.010(5)
C34A 0.051(10) 0.081(14) 0.046(11) 0.021(10) -0.005(8) 0.015(9)
C34B 0.037(16) 0.046(18) 0.031(16) 0.008(13) 0.010(12) 0.008(13)
C35A 0.034(9) 0.096(15) 0.078(14) 0.050(12) 0.005(8) 0.016(9)
C35B 0.037(16) 0.046(18) 0.031(16) 0.008(13) 0.010(12) 0.008(13)
C36 0.034(5) 0.017(5) 0.029(5) 0.004(4) 0.008(4) 0.001(4)
C37 0.026(5) 0.018(5) 0.025(5) 0.007(4) 0.004(4) 0.002(4)
C38 0.037(6) 0.031(6) 0.017(5) -0.002(4) -0.001(4) -0.006(4)
C39 0.021(5) 0.031(5) 0.021(5) 0.007(4) 0.006(4) 0.006(4)
C40 0.018(5) 0.042(6) 0.014(4) 0.005(4) 0.000(4) 0.002(4)
C41 0.037(6) 0.045(7) 0.037(6) 0.010(5) -0.004(5) -0.007(5)
C42 0.040(6) 0.032(6) 0.043(7) 0.002(5) -0.008(5) 0.003(5)
C43 0.031(5) 0.027(6) 0.040(6) 0.016(5) 0.004(4) 0.009(4)
C44 0.021(5) 0.023(5) 0.019(5) 0.008(4) -0.004(4) 0.006(4)
C45 0.023(5) 0.035(6) 0.022(5) 0.015(4) 0.007(4) 0.007(4)
C46 0.044(6) 0.034(6) 0.015(5) -0.002(4) 0.005(4) -0.003(5)
C47 0.039(6) 0.038(6) 0.038(6) -0.001(5) 0.014(5) -0.012(5)
C48 0.026(5) 0.035(6) 0.029(5) 0.018(5) 0.009(4) 0.005(4)
C49 0.025(5) 0.025(5) 0.024(5) 0.004(4) 0.002(4) -0.007(4)
C50 0.023(5) 0.032(6) 0.022(5) 0.005(4) 0.001(4) 0.000(4)
C51 0.049(7) 0.080(9) 0.048(7) 0.038(7) 0.003(6) 0.009(6)
C52 0.021(5) 0.039(6) 0.046(7) 0.021(5) -0.011(4) 0.000(4)
C53 0.015(5) 0.042(6) 0.033(6) 0.006(5) -0.005(4) 0.006(4)
C54 0.025(6) 0.072(8) 0.029(6) 0.025(6) 0.006(4) -0.005(5)
C55 0.031(6) 0.048(7) 0.048(7) 0.020(6) -0.013(5) -0.013(5)
C56 0.028(6) 0.042(7) 0.055(8) -0.001(6) -0.009(5) -0.008(5)
C57 0.027(6) 0.046(7) 0.035(6) -0.001(5) -0.008(4) 0.000(5)
C58 0.084(10) 0.067(9) 0.088(11) 0.057(9) -0.028(8) -0.026(8)
C59 0.057(9) 0.063(9) 0.156(16) 0.067(10) -0.008(9) -0.010(7)
C60A 0.15(3) 0.15(3) 0.07(2) 0.08(2) 0.007(15) -0.02(2)
C60B 0.15(3) 0.15(3) 0.07(2) 0.08(2) 0.007(15) -0.02(2)
C61 0.083(9) 0.060(8) 0.053(8) 0.033(7) 0.027(7) 0.039(7)
C62 0.042(6) 0.038(6) 0.039(6) 0.018(5) 0.014(5) 0.024(5)
C63 0.026(6) 0.057(8) 0.032(6) 0.002(6) 0.004(4) 0.029(5)
C64 0.019(5) 0.050(7) 0.040(6) -0.006(5) 0.013(5) 0.001(5)
C65 0.027(5) 0.035(6) 0.038(6) 0.001(5) 0.014(5) 0.003(4)
C66 0.036(6) 0.043(7) 0.025(5) 0.009(5) 0.003(4) 0.014(5)
C67 0.041(6) 0.027(6) 0.044(7) 0.001(5) 0.011(5) 0.003(5)
C68 0.061(8) 0.042(7) 0.042(7) 0.000(6) 0.027(6) -0.001(6)
C69 0.087(11) 0.074(10) 0.113(13) 0.061(10) 0.057(10) 0.029(8)
C70 0.060(8) 0.075(9) 0.034(6) 0.024(6) 0.022(6) 0.017(6)
C71 0.089(11) 0.060(9) 0.045(8) 0.005(7) 0.023(7) 0.017(8)
C72 0.117(14) 0.081(12) 0.061(10) 0.016(9) 0.013(10) -0.033(11)
C73 0.051(7) 0.028(6) 0.032(6) 0.007(5) 0.008(5) -0.013(5)
C74 0.045(7) 0.033(6) 0.041(7) 0.013(5) 0.000(5) -0.003(5)
C75 0.068(8) 0.039(7) 0.036(7) 0.006(5) 0.017(6) -0.024(6)
C76 0.069(8) 0.022(6) 0.038(7) 0.006(5) -0.008(6) -0.012(5)
C77 0.045(7) 0.020(6) 0.059(8) -0.006(5) -0.005(6) -0.003(5)
C78 0.030(6) 0.030(6) 0.032(6) -0.005(5) 0.003(5) -0.002(4)
C79 0.037(6) 0.044(7) 0.040(7) 0.002(6) -0.003(5) 0.007(5)
C80 0.048(7) 0.044(7) 0.042(7) 0.017(6) 0.008(5) 0.008(5)
C81 0.032(7) 0.085(10) 0.070(10) 0.029(8) 0.020(6) 0.011(7)
C82 0.028(7) 0.109(12) 0.040(7) 0.018(8) 0.004(5) 0.017(7)
C83 0.041(7) 0.055(8) 0.059(9) -0.004(7) -0.005(6) 0.014(6)
C84 0.035(6) 0.053(7) 0.046(7) 0.018(6) -0.011(5) 0.005(5)
F1 0.110(6) 0.062(5) 0.071(6) -0.005(4) -0.007(5) 0.002(5)
F2 0.100(7) 0.121(8) 0.118(8) 0.005(6) -0.041(6) 0.048(6)
F3 0.241(13) 0.137(9) 0.058(6) 0.033(6) 0.049(7) -0.019(9)
F4 0.322(19) 0.164(12) 0.094(8) 0.038(8) -0.057(10) -0.150(13)
F5 0.150(11) 0.273(19) 0.146(12) 0.107(12) 0.011(9) 0.088(12)
F6 0.112(8) 0.200(11) 0.095(7) 0.090(8) 0.001(6) -0.051(7)
N1 0.032(5) 0.030(5) 0.024(4) 0.011(4) -0.001(3) -0.004(4)
N2 0.024(4) 0.037(5) 0.027(4) 0.007(4) 0.000(3) 0.006(4)
N3 0.026(4) 0.032(5) 0.023(4) 0.003(4) 0.000(3) -0.002(3)
N4 0.021(4) 0.031(5) 0.023(4) 0.004(3) 0.005(3) 0.010(3)
N5 0.044(7) 0.118(11) 0.096(12) 0.049(10) 0.039(8) 0.001(8)
N6 0.103(10) 0.031(6) 0.061(8) 0.010(6) -0.027(8) -0.017(6)
N7 0.046(6) 0.036(6) 0.069(8) 0.004(5) 0.019(6) 0.008(5)
N8 0.091(10) 0.079(10) 0.066(8) 0.041(8) 0.019(8) -0.019(8)
N9 0.028(7) 0.22(2) 0.040(8) 0.002(10) 0.003(6) 0.016(9)
N10 0.053(7) 0.049(7) 0.076(8) 0.026(7) -0.005(6) 0.004(5)
O1 0.029(4) 0.029(4) 0.026(4) 0.009(3) 0.009(3) 0.006(3)
O2 0.027(4) 0.029(4) 0.030(4) 0.010(3) 0.007(3) 0.004(3)
O3 0.024(3) 0.032(4) 0.029(4) 0.013(3) 0.012(3) 0.003(3)
O4 0.025(3) 0.031(4) 0.028(4) 0.010(3) 0.002(3) 0.004(3)
O5 0.023(3) 0.029(4) 0.026(4) 0.011(3) -0.001(3) 0.001(3)
O6 0.021(3) 0.030(4) 0.034(4) 0.015(3) 0.001(3) 0.004(3)
O7 0.021(3) 0.032(4) 0.032(4) 0.015(3) 0.003(3) 0.003(3)
O8 0.024(4) 0.039(4) 0.028(4) 0.018(3) 0.005(3) 0.002(3)
O9 0.042(6) 0.073(7) 0.232(15) 0.012(8) -0.015(7) 0.015(5)
O10 0.130(8) 0.050(5) 0.046(5) 0.016(4) 0.018(5) 0.009(5)
O11 0.073(6) 0.038(5) 0.093(7) 0.032(5) 0.003(5) -0.001(4)
O12 0.112(9) 0.148(10) 0.081(7) 0.046(7) 0.019(6) -0.070(8)
O13 0.059(6) 0.083(7) 0.067(6) -0.001(5) 0.006(4) -0.022(5)
O14 0.235(15) 0.076(8) 0.159(12) 0.044(8) 0.083(11) 0.097(9)
O15 0.051(5) 0.053(5) 0.041(5) 0.019(4) 0.002(4) 0.010(4)
O16A 0.033(12) 0.16(3) 0.097(19) 0.023(17) 0.025(11) 0.011(12)
O16B 0.039(11) 0.083(19) 0.067(14) 0.023(12) 0.017(9) 0.018(10)
O17 0.114(9) 0.123(10) 0.114(10) 0.019(8) 0.071(8) 0.030(7)
O18 0.154(10) 0.042(6) 0.053(6) 0.018(5) -0.036(7) -0.011(6)
O19 0.064(6) 0.053(6) 0.132(10) 0.040(6) -0.041(6) -0.016(5)
O20 0.060(6) 0.071(6) 0.097(7) 0.037(5) 0.033(5) 0.012(5)
O21 0.073(7) 0.159(11) 0.036(5) 0.023(6) 0.005(5) 0.029(7)
O22 0.074(6) 0.060(6) 0.041(5) 0.013(4) 0.000(4) -0.010(4)
O23 0.34(2) 0.118(12) 0.104(11) 0.028(9) 0.042(13) -0.100(14)
O24A 0.074(15) 0.054(13) 0.12(2) 0.004(13) 0.033(13) 0.010(10)
O24B 0.076(15) 0.072(14) 0.110(18) 0.021(12) -0.018(12) -0.034(11)
O25 0.046(6) 0.278(19) 0.053(7) 0.059(10) 0.015(5) 0.032(8)
O26 0.057(7) 0.195(14) 0.058(7) -0.022(8) 0.002(5) 0.011(8)
O27 0.201(13) 0.046(7) 0.108(10) 0.016(7) -0.018(9) -0.002(7)
O28 0.116(9) 0.096(9) 0.114(10) 0.050(8) 0.043(8) -0.009(7)
O29 0.113(9) 0.167(12) 0.095(9) 0.037(8) 0.016(7) -0.034(8)
Ru1 0.0240(4) 0.0280(4) 0.0198(4) 0.0057(3) 0.0059(3) 0.0015(3)
Ru2 0.0235(4) 0.0294(4) 0.0272(4) 0.0069(4) 0.0088(3) 0.0034(3)
Ru3 0.0203(4) 0.0310(5) 0.0253(4) 0.0092(4) -0.0010(3) 0.0012(3)
Ru4 0.0226(4) 0.0311(5) 0.0210(4) 0.0045(3) 0.0028(3) 0.0029(3)
S1 0.0272(13) 0.0387(15) 0.0192(12) 0.0080(11) 0.0039(10) 0.0000(11)
S2 0.0247(13) 0.0409(15) 0.0226(12) 0.0059(11) 0.0033(10) 0.0061(11)
S3 0.0270(13) 0.0444(16) 0.0221(13) 0.0081(11) 0.0041(10) 0.0028(11)
S4 0.0264(13) 0.0496(16) 0.0189(12) 0.0086(11) 0.0029(10) 0.0040(11)
S5 0.0418(17) 0.0410(17) 0.0567(19) 0.0139(15) -0.0048(14) 0.0031(13)
S6 0.072(2) 0.0430(18) 0.054(2) 0.0040(15) 0.0263(17) 0.0005(16)

loop_
_atom_type_symbol
_atom_type_description
_atom_type_scat_dispersion_real
_atom_type_scat_dispersion_imag
_atom_type_scat_source
C C 0.0033 0.0016 'International Tables Vol C Tables 4.2.6.8 and 6.1.1.4'
H H 0 0 'International Tables Vol C Tables 4.2.6.8 and 6.1.1.4'
F F 0.0171 0.0103 'International Tables Vol C Tables 4.2.6.8 and 6.1.1.4'
N N 0.0061 0.0033 'International Tables Vol C Tables 4.2.6.8 and 6.1.1.4'
O O 0.0106 0.006 'International Tables Vol C Tables 4.2.6.8 and 6.1.1.4'
Ru Ru -1.2594 0.8363 'International Tables Vol C Tables 4.2.6.8 and 6.1.1.4'
S S 0.1246 0.1234 'International Tables Vol C Tables 4.2.6.8 and 6.1.1.4'

loop_
_geom_angle_atom_site_label_1
_geom_angle_atom_site_label_2
_geom_angle_atom_site_label_3
_geom_angle
_geom_angle_site_symmetry_1
C1 C1 S1 123.3(9) 2_866
C1 C1 S2 122.1(9) 2_866
S1 C1 S2 114.6(5) .
C3 C2 C4 123.8(8) .
C3 C2 S1 118.0(7) .
C4 C2 S1 118.0(7) .
C2 C3 C9 124.7(8) .
C2 C3 S2 117.4(7) .
C9 C3 S2 117.9(6) .
C5 C4 C6 118.5(9) .
C5 C4 C2 119.4(8) .
C6 C4 C2 121.9(9) .
N1 C5 C4 123.0(8) .
N1 C5 H5 118.5 .
C4 C5 H5 118.5 .
C4 C6 C7 118.5(10) .
C4 C6 H6 120.8 .
C7 C6 H6 120.8 .
C8 C7 C6 118.2(11) .
C8 C7 H7 120.9 .
C6 C7 H7 120.9 .
N1 C8 C7 124.6(10) .
N1 C8 H8 117.7 .
C7 C8 H8 117.7 .
C11 C9 C10 119.0(9) .
C11 C9 C3 122.5(8) .
C10 C9 C3 118.5(8) .
N2 C10 C9 121.8(9) .
N2 C10 H10 119.1 .
C9 C10 H10 119.1 .
C12 C11 C9 119.0(9) .
C12 C11 H11 120.5 .
C9 C11 H11 120.5 .
C13 C12 C11 119.6(10) .
C13 C12 H12 120.2 .
C11 C12 H12 120.2 .
N2 C13 C12 122.7(9) .
N2 C13 H13 118.6 .
C12 C13 H13 118.6 .
O3 C14 O1 125.5(9) .
O3 C14 C15 117.0(8) .
O1 C14 C15 117.5(8) .
O4 C15 O2 124.7(9) .
O4 C15 C14 117.8(8) .
O2 C15 C14 117.5(8) .
C17 C16 H16A 109.5 .
C17 C16 H16B 109.5 .
H16A C16 H16B 109.5 .
C17 C16 H16C 109.5 .
H16A C16 H16C 109.5 .
H16B C16 H16C 109.5 .
C22 C17 C18 118.4(10) .
C22 C17 C16 120.5(10) .
C18 C17 C16 120.9(9) .
C22 C17 Ru1 71.1(5) .
C18 C17 Ru1 71.1(6) .
C16 C17 Ru1 125.2(7) .
C17 C18 C19 120.3(9) .
C17 C18 Ru1 70.9(5) .
C19 C18 Ru1 70.8(5) .
C17 C18 H18 119.8 .
C19 C18 H18 119.8 .
Ru1 C18 H18 131.3 .
C18 C19 C20 122.9(9) .
C18 C19 Ru1 71.2(6) .
C20 C19 Ru1 72.9(5) .
C18 C19 H19 118.5 .
C20 C19 H19 118.5 .
Ru1 C19 H19 130.3 .
C21 C20 C19 114.7(9) .
C21 C20 C23 121.0(9) .
C19 C20 C23 124.3(9) .
C21 C20 Ru1 69.5(5) .
C19 C20 Ru1 68.8(5) .
C23 C20 Ru1 131.7(7) .
C22 C21 C20 122.5(9) .
C22 C21 Ru1 70.6(5) .
C20 C21 Ru1 72.4(5) .
C22 C21 H21 118.7 .
C20 C21 H21 118.7 .
Ru1 C21 H21 131.2 .
C17 C22 C21 121.1(10) .
C17 C22 Ru1 71.0(5) .
C21 C22 Ru1 71.6(6) .
C17 C22 H22 119.4 .
C21 C22 H22 119.4 .
Ru1 C22 H22 130.8 .
C20 C23 C24 113.0(9) .
C20 C23 C25 107.2(9) .
C24 C23 C25 112.0(10) .
C20 C23 H23 108.1 .
C24 C23 H23 108.1 .
C25 C23 H23 108.1 .
C23 C24 H24A 109.5 .
C23 C24 H24B 109.5 .
H24A C24 H24B 109.5 .
C23 C24 H24C 109.5 .
H24A C24 H24C 109.5 .
H24B C24 H24C 109.5 .
C23 C25 H25A 109.5 .
C23 C25 H25B 109.5 .
H25A C25 H25B 109.5 .
C23 C25 H25C 109.5 .
H25A C25 H25C 109.5 .
H25B C25 H25C 109.5 .
C35B C26 C27 115(2) .
C35B C26 C34B 122(2) .
C27 C26 C34B 105.2(16) .
C35B C26 H26 104.1 .
C27 C26 H26 104.1 .
C34B C26 H26 104.1 .
C35B C26 H26A 6.7 .
C27 C26 H26A 109.5 .
C34B C26 H26A 128 .
H26 C26 H26A 103.7 .
C35B C26 H26B 108.7 .
C27 C26 H26B 109.5 .
C34B C26 H26B 93.6 .
H26 C26 H26B 10.7 .
H26A C26 H26B 109.5 .
C35B C26 H26C 104 .
C27 C26 H26C 109.5 .
C34B C26 H26C 20.1 .
H26 C26 H26C 120.2 .
H26A C26 H26C 109.5 .
H26B C26 H26C 109.5 .
C32 C27 C28 115.0(10) .
C32 C27 C26 122.9(11) .
C28 C27 C26 122.1(11) .
C32 C27 Ru2 70.3(5) .
C28 C27 Ru2 68.4(5) .
C26 C27 Ru2 129.9(7) .
C29 C28 C27 124.3(10) .
C29 C28 Ru2 73.6(6) .
C27 C28 Ru2 73.0(6) .
C29 C28 H28 117.9 .
C27 C28 H28 117.9 .
Ru2 C28 H28 128 .
C28 C29 C30 119.5(9) .
C28 C29 Ru2 69.4(5) .
C30 C29 Ru2 71.5(5) .
C28 C29 H29 120.2 .
C30 C29 H29 120.2 .
Ru2 C29 H29 131.5 .
C31 C30 C29 118.6(10) .
C31 C30 C33 119.0(9) .
C29 C30 C33 122.3(9) .
C31 C30 Ru2 71.1(6) .
C29 C30 Ru2 70.1(5) .
C33 C30 Ru2 128.8(6) .
C30 C31 C32 120.2(10) .
C30 C31 Ru2 71.7(5) .
C32 C31 Ru2 70.2(5) .
C30 C31 H31 119.9 .
C32 C31 H31 119.9 .
Ru2 C31 H31 131 .
C31 C32 C27 122.3(10) .
C31 C32 Ru2 71.9(6) .
C27 C32 Ru2 71.6(5) .
C31 C32 H32 118.9 .
C27 C32 H32 118.9 .
Ru2 C32 H32 130.5 .
C30 C33 C34A 113.5(10) .
C30 C33 C35A 107.1(10) .
C34A C33 C35A 111.3(12) .
C30 C33 H33 108.3 .
C34A C33 H33 108.3 .
C35A C33 H33 108.3 .
C30 C33 H33A 109.5 .
C34A C33 H33A 110.5 .
C35A C33 H33A 2.5 .
H33 C33 H33A 106.6 .
C30 C33 H33B 109.5 .
C34A C33 H33B 5.4 .
C35A C33 H33B 110 .
H33 C33 H33B 113.5 .
H33A C33 H33B 109.5 .
C30 C33 H33C 109.5 .
C34A C33 H33C 104.3 .
C35A C33 H33C 111.3 .
H33 C33 H33C 4.2 .
H33A C33 H33C 109.5 .
H33B C33 H33C 109.5 .
C33 C34A H34A 109.5 .
C33 C34A H34B 109.5 .
C33 C34A H34C 109.5 .
C26 C34B H34D 109.5 .
C26 C34B H34E 109.5 .
H34D C34B H34E 109.5 .
C26 C34B H34F 109.5 .
H34D C34B H34F 109.5 .
H34E C34B H34F 109.5 .
C33 C35A H35A 109.5 .
C33 C35A H35B 109.5 .
C33 C35A H35C 109.5 .
C26 C35B H35D 109.5 .
C26 C35B H35E 109.5 .
H35D C35B H35E 109.5 .
C26 C35B H35F 109.5 .
H35D C35B H35F 109.5 .
H35E C35B H35F 109.5 .
C36 C36 S4 122.9(10) 2_676
C36 C36 S3 123.0(9) 2_676
S4 C36 S3 114.1(5) .
C38 C37 C39 127.3(8) .
C38 C37 S3 116.7(7) .
C39 C37 S3 115.8(6) .
C37 C38 C44 128.9(9) .
C37 C38 S4 117.4(7) .
C44 C38 S4 113.1(6) .
C40 C39 C41 117.3(9) .
C40 C39 C37 123.2(8) .
C41 C39 C37 119.5(8) .
N3 C40 C39 123.9(9) .
N3 C40 H40 118.1 .
C39 C40 H40 118.1 .
C39 C41 C42 120.1(10) .
C39 C41 H41 120 .
C42 C41 H41 120 .
C43 C42 C41 118.4(10) .
C43 C42 H42 120.8 .
C41 C42 H42 120.8 .
N3 C43 C42 122.5(9) .
N3 C43 H43 118.8 .
C42 C43 H43 118.8 .
C46 C44 C45 116.7(8) .
C46 C44 C38 120.4(8) .
C45 C44 C38 122.9(8) .
N4 C45 C44 124.7(8) .
N4 C45 H45 117.7 .
C44 C45 H45 117.7 .
C47 C46 C44 120.3(8) .
C47 C46 H46 119.9 .
C44 C46 H46 119.9 .
C48 C47 C46 119.2(9) .
C48 C47 H47 120.4 .
C46 C47 H47 120.4 .
C47 C48 N4 123.2(8) .
C47 C48 H48 118.4 .
N4 C48 H48 118.4 .
O7 C49 O5 125.5(9) .
O7 C49 C50 117.3(8) .
O5 C49 C50 116.7(8) .
O8 C50 O6 125.5(9) .
O8 C50 C49 117.1(8) .
O6 C50 C49 117.4(8) .
C52 C51 H51A 109.5 .
C52 C51 H51B 109.5 .
H51A C51 H51B 109.5 .
C52 C51 H51C 109.5 .
H51A C51 H51C 109.5 .
H51B C51 H51C 109.5 .
C53 C52 C57 118.2(10) .
C53 C52 C51 123.0(10) .
C57 C52 C51 118.3(10) .
C53 C52 Ru3 71.0(6) .
C57 C52 Ru3 69.8(6) .
C51 C52 Ru3 124.2(7) .
C52 C53 C54 120.5(9) .
C52 C53 Ru3 71.5(5) .
C54 C53 Ru3 70.5(5) .
C52 C53 H53 119.7 .
C54 C53 H53 119.7 .
Ru3 C53 H53 131 .
C55 C54 C53 121.1(9) .
C55 C54 Ru3 71.7(6) .
C53 C54 Ru3 71.0(5) .
C55 C54 H54 119.4 .
C53 C54 H54 119.4 .
Ru3 C54 H54 130.5 .
C56 C55 C54 116.0(10) .
C56 C55 C58 120.2(12) .
C54 C55 C58 123.8(11) .
C56 C55 Ru3 69.3(6) .
C54 C55 Ru3 70.4(5) .
C58 C55 Ru3 129.7(8) .
C57 C56 C55 123.5(11) .
C57 C56 Ru3 71.6(6) .
C55 C56 Ru3 72.7(6) .
C57 C56 H56 118.3 .
C55 C56 H56 118.3 .
Ru3 C56 H56 130.3 .
C56 C57 C52 120.6(10) .
C56 C57 Ru3 71.0(6) .
C52 C57 Ru3 72.2(6) .
C56 C57 H57 119.7 .
C52 C57 H57 119.7 .
Ru3 C57 H57 129.6 .
C60B C58 C60A 54(3) .
C60B C58 C59 123(3) .
C60A C58 C59 122.9(17) .
C60B C58 C55 123(3) .
C60A C58 C55 115.6(15) .
C59 C58 C55 108.6(11) .
C60B C58 H58A 48.5 .
C60A C58 H58A 102.1 .
C59 C58 H58A 102.1 .
C55 C58 H58A 102.1 .
C60B C58 H58B 96.7 .
C60A C58 H58B 43.3 .
C59 C58 H58B 98.1 .
C55 C58 H58B 97.8 .
H58A C58 H58B 145.2 .
C58 C59 H59A 109.5 .
C58 C59 H59B 109.5 .
H59A C59 H59B 109.5 .
C58 C59 H59C 109.5 .
H59A C59 H59C 109.5 .
H59B C59 H59C 109.5 .
C58 C60A H58B 42.4 .
C58 C60A H60A 109.5 .
C58 C60A H60B 109.5 .
C58 C60A H60C 109.5 .
C58 C60B H60D 109.5 .
C58 C60B H60E 109.5 .
C58 C60B H60F 109.5 .
C62 C61 H61A 109.5 .
C62 C61 H61B 109.5 .
H61A C61 H61B 109.5 .
C62 C61 H61C 109.5 .
H61A C61 H61C 109.5 .
H61B C61 H61C 109.5 .
C63 C62 C67 118.7(10) .
C63 C62 C61 121.4(11) .
C67 C62 C61 119.8(10) .
C63 C62 Ru4 70.9(6) .
C67 C62 Ru4 71.6(6) .
C61 C62 Ru4 125.6(7) .
C62 C63 C64 121.2(10) .
C62 C63 Ru4 71.8(6) .
C64 C63 Ru4 70.8(6) .
C62 C63 H63 119.4 .
C64 C63 H63 119.4 .
Ru4 C63 H63 130.7 .
C65 C64 C63 121.0(9) .
C65 C64 Ru4 71.7(5) .
C63 C64 Ru4 70.6(5) .
C65 C64 H64 119.5 .
C63 C64 H64 119.5 .
Ru4 C64 H64 130.9 .
C64 C65 C66 117.6(9) .
C64 C65 C68 120.5(9) .
C66 C65 C68 121.9(10) .
C64 C65 Ru4 70.4(5) .
C66 C65 Ru4 71.0(5) .
C68 C65 Ru4 130.8(7) .
C67 C66 C65 120.8(10) .
C67 C66 Ru4 71.6(6) .
C65 C66 Ru4 70.4(5) .
C67 C66 H66 119.6 .
C65 C66 H66 119.6 .
Ru4 C66 H66 131.2 .
C66 C67 C62 120.7(9) .
C66 C67 Ru4 71.2(6) .
C62 C67 Ru4 70.0(6) .
C66 C67 H67 119.7 .
C62 C67 H67 119.7 .
Ru4 C67 H67 132.1 .
C65 C68 C69 113.8(9) .
C65 C68 C70 108.9(9) .
C69 C68 C70 109.6(10) .
C65 C68 H68 108.1 .
C69 C68 H68 108.1 .
C70 C68 H68 108.1 .
C68 C69 H69A 109.5 .
C68 C69 H69B 109.5 .
H69A C69 H69B 109.5 .
C68 C69 H69C 109.5 .
H69A C69 H69C 109.5 .
H69B C69 H69C 109.5 .
C68 C70 H70A 109.5 .
C68 C70 H70B 109.5 .
H70A C70 H70B 109.5 .
C68 C70 H70C 109.5 .
H70A C70 H70C 109.5 .
H70B C70 H70C 109.5 .
F3 C71 F1 108.1(11) .
F3 C71 F2 106.2(14) .
F1 C71 F2 107.3(12) .
F3 C71 S5 114.3(11) .
F1 C71 S5 111.8(10) .
F2 C71 S5 108.8(8) .
F5 C72 F4 103.6(18) .
F5 C72 F6 101.8(16) .
F4 C72 F6 106.9(14) .
F5 C72 S6 113.6(12) .
F4 C72 S6 115.9(13) .
F6 C72 S6 113.5(13) .
O15 C73 C74 124.5(10) .
O15 C73 C78 124.9(9) .
C74 C73 C78 110.6(10) .
C75 C74 N5 116.3(11) .
C75 C74 C73 124.9(10) .
N5 C74 C73 118.7(11) .
C74 C75 C76 119.2(10) .
C74 C75 H75 120.4 .
C76 C75 H75 120.4 .
C77 C76 C75 121.1(11) .
C77 C76 N6 118.0(12) .
C75 C76 N6 120.9(12) .
C76 C77 C78 120.5(11) .
C76 C77 H77 119.7 .
C78 C77 H77 119.7 .
C77 C78 N7 118.4(10) .
C77 C78 C73 123.6(10) .
N7 C78 C73 117.9(10) .
O22 C79 C84 125.0(11) .
O22 C79 C80 124.9(10) .
C84 C79 C80 110.1(10) .
C81 C80 N8 119.1(11) .
C81 C80 C79 125.8(11) .
N8 C80 C79 115.1(10) .
C80 C81 C82 118.9(12) .
C80 C81 H81 120.6 .
C82 C81 H81 120.6 .
C83 C82 C81 122.4(12) .
C83 C82 N9 119.3(15) .
C81 C82 N9 118.3(15) .
C82 C83 C84 118.4(12) .
C82 C83 H83 120.8 .
C84 C83 H83 120.8 .
C83 C84 C79 124.4(11) .
C83 C84 N10 116.6(11) .
C79 C84 N10 119.0(11) .
C8 N1 C5 117.0(8) .
C8 N1 Ru1 119.6(6) .
C5 N1 Ru1 123.2(6) .
C13 N2 C10 117.7(8) .
C13 N2 Ru2 119.0(6) .
C10 N2 Ru2 123.1(6) .
C40 N3 C43 117.8(8) .
C40 N3 Ru3 122.8(6) .
C43 N3 Ru3 119.4(6) .
C45 N4 C48 115.8(7) .
C45 N4 Ru4 125.1(6) .
C48 N4 Ru4 119.1(6) .
O17 N5 O16B 104.6(15) .
O17 N5 O16A 122.4(14) .
O16B N5 O16A 68.5(15) .
O17 N5 C74 119.6(14) .
O16B N5 C74 124.4(13) .
O16A N5 C74 108.0(14) .
O18 N6 O19 127.4(14) .
O18 N6 C76 115.5(14) .
O19 N6 C76 117.1(13) .
O21 N7 O20 122.4(11) .
O21 N7 C78 121.5(10) .
O20 N7 C78 116.1(11) .
O23 N8 O24B 103.4(17) .
O23 N8 O24A 99.9(18) .
O24B N8 O24A 87.8(16) .
O23 N8 C80 124.7(15) .
O24B N8 C80 117.0(14) .
O24A N8 C80 116.9(13) .
O25 N9 O26 123.9(16) .
O25 N9 C82 120.1(19) .
O26 N9 C82 116.0(19) .
O28 N10 O27 120.7(13) .
O28 N10 C84 121.1(11) .
O27 N10 C84 118.3(13) .
C14 O1 Ru1 113.8(6) .
C15 O2 Ru1 112.9(6) .
C14 O3 Ru2 114.5(6) .
C15 O4 Ru2 113.0(6) .
C49 O5 Ru3 113.7(6) .
C50 O6 Ru3 112.9(6) .
C49 O7 Ru4 114.1(6) .
C50 O8 Ru4 113.0(6) .
N5 O16A O16B 53.3(13) .
N5 O16B O16A 58.2(14) .
O1 Ru1 O2 78.2(2) .
O1 Ru1 N1 87.1(3) .
O2 Ru1 N1 82.4(3) .
O1 Ru1 C19 89.5(3) .
O2 Ru1 C19 130.9(3) .
N1 Ru1 C19 144.9(4) .
O1 Ru1 C17 138.0(3) .
O2 Ru1 C17 89.0(3) .
N1 Ru1 C17 131.1(4) .
C19 Ru1 C17 69.0(4) .
O1 Ru1 C22 169.9(3) .
O2 Ru1 C22 108.9(3) .
N1 Ru1 C22 100.7(3) .
C19 Ru1 C22 80.4(4) .
C17 Ru1 C22 37.9(4) .
O1 Ru1 C18 104.4(3) .
O2 Ru1 C18 99.2(3) .
N1 Ru1 C18 168.5(3) .
C19 Ru1 C18 38.1(4) .
C17 Ru1 C18 38.0(4) .
C22 Ru1 C18 67.9(4) .
O1 Ru1 C21 136.6(3) .
O2 Ru1 C21 144.5(3) .
N1 Ru1 C21 91.5(3) .
C19 Ru1 C21 67.7(4) .
C17 Ru1 C21 68.8(4) .
C22 Ru1 C21 37.9(4) .
C18 Ru1 C21 80.5(4) .
O1 Ru1 C20 102.3(3) .
O2 Ru1 C20 168.7(3) .
N1 Ru1 C20 108.8(3) .
C19 Ru1 C20 38.3(3) .
C17 Ru1 C20 83.1(4) .
C22 Ru1 C20 69.3(4) .
C18 Ru1 C20 69.7(4) .
C21 Ru1 C20 38.0(3) .
O3 Ru2 C28 89.3(3) .
O3 Ru2 N2 86.1(3) .
C28 Ru2 N2 146.1(4) .
O3 Ru2 O4 77.7(2) .
C28 Ru2 O4 129.1(3) .
N2 Ru2 O4 82.6(3) .
O3 Ru2 C32 134.1(4) .
C28 Ru2 C32 68.0(4) .
N2 Ru2 C32 91.7(4) .
O4 Ru2 C32 147.4(4) .
O3 Ru2 C29 105.5(3) .
C28 Ru2 C29 37.0(4) .
N2 Ru2 C29 168.4(3) .
O4 Ru2 C29 99.6(3) .
C32 Ru2 C29 80.3(4) .
O3 Ru2 C27 100.4(3) .
C28 Ru2 C27 38.6(4) .
N2 Ru2 C27 109.5(4) .
O4 Ru2 C27 167.7(3) .
C32 Ru2 C27 38.1(4) .
C29 Ru2 C27 68.9(4) .
O3 Ru2 C31 169.0(3) .
C28 Ru2 C31 80.3(4) .
N2 Ru2 C31 100.6(3) .
O4 Ru2 C31 111.6(3) .
C32 Ru2 C31 37.9(4) .
C29 Ru2 C31 68.0(4) .
C27 Ru2 C31 69.2(4) .
O3 Ru2 C30 140.6(3) .
C28 Ru2 C30 68.2(4) .
N2 Ru2 C30 130.6(3) .
O4 Ru2 C30 91.5(3) .
C32 Ru2 C30 68.0(4) .
C29 Ru2 C30 38.4(3) .
C27 Ru2 C30 82.2(4) .
C31 Ru2 C30 37.2(4) .
O5 Ru3 O6 78.5(2) .
O5 Ru3 C56 89.5(3) .
O6 Ru3 C56 119.0(4) .
O5 Ru3 C57 109.7(3) .
O6 Ru3 C57 91.7(3) .
C56 Ru3 C57 37.4(4) .
O5 Ru3 N3 86.2(3) .
O6 Ru3 N3 85.1(2) .
C56 Ru3 N3 154.2(4) .
C57 Ru3 N3 162.9(4) .
O5 Ru3 C54 127.1(3) .
O6 Ru3 C54 154.4(3) .
C56 Ru3 C54 67.5(4) .
C57 Ru3 C54 80.6(4) .
N3 Ru3 C54 95.2(3) .
O5 Ru3 C53 164.8(3) .
O6 Ru3 C53 116.1(3) .
C56 Ru3 C53 79.9(4) .
C57 Ru3 C53 67.8(4) .
N3 Ru3 C53 98.7(3) .
C54 Ru3 C53 38.5(4) .
O5 Ru3 C52 146.0(3) .
O6 Ru3 C52 90.1(3) .
C56 Ru3 C52 68.1(4) .
C57 Ru3 C52 38.0(4) .
N3 Ru3 C52 125.1(3) .
C54 Ru3 C52 68.8(4) .
C53 Ru3 C52 37.5(3) .
O5 Ru3 C55 95.8(3) .
O6 Ru3 C55 156.9(3) .
C56 Ru3 C55 38.0(4) .
C57 Ru3 C55 69.0(4) .
N3 Ru3 C55 117.2(4) .
C54 Ru3 C55 37.9(4) .
C53 Ru3 C55 69.2(4) .
C52 Ru3 C55 82.2(4) .
O7 Ru4 N4 85.6(3) .
O7 Ru4 O8 78.2(2) .
N4 Ru4 O8 82.5(3) .
O7 Ru4 C63 113.8(4) .
N4 Ru4 C63 97.2(3) .
O8 Ru4 C63 168.0(4) .
O7 Ru4 C64 151.6(4) .
N4 Ru4 C64 91.5(3) .
O8 Ru4 C64 129.5(4) .
C63 Ru4 C64 38.6(4) .
O7 Ru4 C62 90.0(3) .
N4 Ru4 C62 125.4(4) .
O8 Ru4 C62 149.1(3) .
C63 Ru4 C62 37.3(4) .
C64 Ru4 C62 68.8(4) .
O7 Ru4 C65 161.3(3) .
N4 Ru4 C65 112.7(3) .
O8 Ru4 C65 99.6(3) .
C63 Ru4 C65 69.3(4) .
C64 Ru4 C65 37.9(4) .
C62 Ru4 C65 82.5(4) .
O7 Ru4 C66 122.6(3) .
N4 Ru4 C66 150.2(3) .
O8 Ru4 C66 93.6(3) .
C63 Ru4 C66 80.6(4) .
C64 Ru4 C66 68.3(4) .
C62 Ru4 C66 68.7(4) .
C65 Ru4 C66 38.6(3) .
O7 Ru4 C67 94.8(3) .
N4 Ru4 C67 163.7(4) .
O8 Ru4 C67 113.6(3) .
C63 Ru4 C67 67.7(4) .
C64 Ru4 C67 80.5(4) .
C62 Ru4 C67 38.4(4) .
C65 Ru4 C67 68.8(4) .
C66 Ru4 C67 37.2(4) .
C2 S1 C1 94.9(4) .
C3 S2 C1 94.6(4) .
C36 S3 C37 96.1(4) .
C36 S4 C38 95.7(4) .
O10 S5 O11 113.9(5) .
O10 S5 O9 115.2(7) .
O11 S5 O9 116.0(6) .
O10 S5 C71 102.8(6) .
O11 S5 C71 105.5(6) .
O9 S5 C71 100.9(7) .
O12 S6 O13 114.9(6) .
O12 S6 O14 118.4(8) .
O13 S6 O14 113.6(8) .
O12 S6 C72 102.9(8) .
O13 S6 C72 104.4(7) .
O14 S6 C72 99.4(9) .

loop_
_geom_bond_atom_site_label_1
_geom_bond_atom_site_label_2
_geom_bond_distance
_geom_bond_site_symmetry_2
C1 C1 1.348(18) 2_866
C1 S1 1.758(9) .
C1 S2 1.768(9) .
C2 C3 1.339(12) .
C2 C4 1.494(12) .
C2 S1 1.747(9) .
C3 C9 1.492(12) .
C3 S2 1.757(9) .
C4 C5 1.386(12) .
C4 C6 1.388(14) .
C5 N1 1.344(11) .
C5 H5 0.93 .
C6 C7 1.403(15) .
C6 H6 0.93 .
C7 C8 1.355(14) .
C7 H7 0.93 .
C8 N1 1.337(13) .
C8 H8 0.93 .
C9 C11 1.379(14) .
C9 C10 1.385(12) .
C10 N2 1.369(11) .
C10 H10 0.93 .
C11 C12 1.378(14) .
C11 H11 0.93 .
C12 C13 1.364(14) .
C12 H12 0.93 .
C13 N2 1.343(12) .
C13 H13 0.93 .
C14 O3 1.249(10) .
C14 O1 1.251(10) .
C14 C15 1.514(13) .
C15 O4 1.260(10) .
C15 O2 1.266(10) .
C16 C17 1.514(14) .
C16 H16A 0.96 .
C16 H16B 0.96 .
C16 H16C 0.96 .
C17 C22 1.412(13) .
C17 C18 1.416(14) .
C17 Ru1 2.172(10) .
C18 C19 1.417(14) .
C18 Ru1 2.175(9) .
C18 H18 0.93 .
C19 C20 1.443(13) .
C19 Ru1 2.170(9) .
C19 H19 0.93 .
C20 C21 1.437(14) .
C20 C23 1.493(14) .
C20 Ru1 2.224(9) .
C21 C22 1.413(14) .
C21 Ru1 2.185(9) .
C21 H21 0.93 .
C22 Ru1 2.172(9) .
C22 H22 0.93 .
C23 C24 1.511(16) .
C23 C25 1.513(14) .
C23 H23 0.98 .
C24 H24A 0.96 .
C24 H24B 0.96 .
C24 H24C 0.96 .
C25 H25A 0.96 .
C25 H25B 0.96 .
C25 H25C 0.96 .
C26 C35B 1.29(4) .
C26 C27 1.476(15) .
C26 C34B 1.65(4) .
C26 H26 0.98 .
C26 H26A 0.96 .
C26 H26B 0.96 .
C26 H26C 0.96 .
C27 C32 1.424(15) .
C27 C28 1.430(14) .
C27 Ru2 2.191(9) .
C28 C29 1.369(14) .
C28 Ru2 2.130(9) .
C28 H28 0.93 .
C29 C30 1.443(13) .
C29 Ru2 2.182(9) .
C29 H29 0.93 .
C30 C31 1.402(14) .
C30 C33 1.494(15) .
C30 Ru2 2.202(9) .
C31 C32 1.420(15) .
C31 Ru2 2.195(9) .
C31 H31 0.93 .
C32 Ru2 2.173(9) .
C32 H32 0.93 .
C33 C34A 1.512(18) .
C33 C35A 1.530(17) .
C33 H33 0.98 .
C33 H33A 0.96 .
C33 H33B 0.96 .
C33 H33C 0.96 .
C34A H34A 0.96 .
C34A H34B 0.96 .
C34A H34C 0.96 .
C34B H34D 0.96 .
C34B H34E 0.96 .
C34B H34F 0.96 .
C35A H35A 0.96 .
C35A H35B 0.96 .
C35A H35C 0.96 .
C35B H35D 0.96 .
C35B H35E 0.96 .
C35B H35F 0.96 .
C36 C36 1.340(18) 2_676
C36 S4 1.758(9) .
C36 S3 1.760(9) .
C37 C38 1.343(12) .
C37 C39 1.481(12) .
C37 S3 1.766(9) .
C38 C44 1.476(12) .
C38 S4 1.772(10) .
C39 C40 1.383(11) .
C39 C41 1.386(13) .
C40 N3 1.335(11) .
C40 H40 0.93 .
C41 C42 1.387(14) .
C41 H41 0.93 .
C42 C43 1.380(13) .
C42 H42 0.93 .
C43 N3 1.351(11) .
C43 H43 0.93 .
C44 C46 1.390(12) .
C44 C45 1.394(12) .
C45 N4 1.347(10) .
C45 H45 0.93 .
C46 C47 1.370(12) .
C46 H46 0.93 .
C47 C48 1.367(13) .
C47 H47 0.93 .
C48 N4 1.371(11) .
C48 H48 0.93 .
C49 O7 1.248(10) .
C49 O5 1.265(10) .
C49 C50 1.531(13) .
C50 O8 1.255(10) .
C50 O6 1.265(10) .
C51 C52 1.502(14) .
C51 H51A 0.96 .
C51 H51B 0.96 .
C51 H51C 0.96 .
C52 C53 1.410(13) .
C52 C57 1.421(14) .
C52 Ru3 2.199(10) .
C53 C54 1.441(14) .
C53 Ru3 2.192(9) .
C53 H53 0.93 .
C54 C55 1.424(15) .
C54 Ru3 2.185(9) .
C54 H54 0.93 .
C55 C56 1.422(15) .
C55 C58 1.510(16) .
C55 Ru3 2.203(10) .
C56 C57 1.387(15) .
C56 Ru3 2.158(10) .
C56 H56 0.93 .
C57 Ru3 2.167(10) .
C57 H57 0.93 .
C58 C60B 1.25(6) .
C58 C60A 1.45(3) .
C58 C59 1.505(16) .
C58 H58A 0.98 .
C58 H58B 0.9801 .
C59 H59A 0.96 .
C59 H59B 0.96 .
C59 H59C 0.96 .
C60A H58B 0.9967 .
C60A H60A 0.96 .
C60A H60B 0.96 .
C60A H60C 0.96 .
C60B H60D 0.96 .
C60B H60E 0.96 .
C60B H60F 0.96 .
C61 C62 1.487(15) .
C61 H61A 0.96 .
C61 H61B 0.96 .
C61 H61C 0.96 .
C62 C63 1.380(14) .
C62 C67 1.432(14) .
C62 Ru4 2.166(10) .
C63 C64 1.425(15) .
C63 Ru4 2.155(9) .
C63 H63 0.93 .
C64 C65 1.405(14) .
C64 Ru4 2.157(9) .
C64 H64 0.93 .
C65 C66 1.442(13) .
C65 C68 1.511(15) .
C65 Ru4 2.175(9) .
C66 C67 1.393(14) .
C66 Ru4 2.183(9) .
C66 H66 0.93 .
C67 Ru4 2.188(10) .
C67 H67 0.93 .
C68 C69 1.517(17) .
C68 C70 1.522(13) .
C68 H68 0.98 .
C69 H69A 0.96 .
C69 H69B 0.96 .
C69 H69C 0.96 .
C70 H70A 0.96 .
C70 H70B 0.96 .
C70 H70C 0.96 .
C71 F3 1.272(14) .
C71 F1 1.332(15) .
C71 F2 1.349(15) .
C71 S5 1.804(14) .
C72 F5 1.29(2) .
C72 F4 1.298(17) .
C72 F6 1.323(16) .
C72 S6 1.778(18) .
C73 O15 1.221(12) .
C73 C74 1.456(14) .
C73 C78 1.484(14) .
C74 C75 1.378(15) .
C74 N5 1.435(15) .
C75 C76 1.389(16) .
C75 H75 0.93 .
C76 C77 1.364(15) .
C76 N6 1.481(16) .
C77 C78 1.376(15) .
C77 H77 0.93 .
C78 N7 1.473(14) .
C79 O22 1.228(12) .
C79 C84 1.453(15) .
C79 C80 1.462(15) .
C80 C81 1.346(16) .
C80 N8 1.440(15) .
C81 C82 1.371(18) .
C81 H81 0.93 .
C82 C83 1.362(18) .
C82 N9 1.488(17) .
C83 C84 1.393(15) .
C83 H83 0.93 .
C84 N10 1.470(15) .
N1 Ru1 2.128(7) .
N2 Ru2 2.130(7) .
N3 Ru3 2.179(7) .
N4 Ru4 2.126(7) .
N5 O17 1.187(15) .
N5 O16B 1.26(2) .
N5 O16A 1.34(2) .
N6 O18 1.218(14) .
N6 O19 1.248(15) .
N7 O21 1.204(12) .
N7 O20 1.240(11) .
N8 O23 1.074(14) .
N8 O24B 1.32(2) .
N8 O24A 1.32(2) .
N9 O25 1.20(2) .
N9 O26 1.25(2) .
N10 O28 1.205(14) .
N10 O27 1.217(13) .
O1 Ru1 2.117(6) .
O2 Ru1 2.125(6) .
O3 Ru2 2.118(6) .
O4 Ru2 2.134(6) .
O5 Ru3 2.112(6) .
O6 Ru3 2.125(6) .
O7 Ru4 2.112(6) .
O8 Ru4 2.136(6) .
O9 S5 1.442(9) .
O10 S5 1.403(9) .
O11 S5 1.430(8) .
O12 S6 1.405(9) .
O13 S6 1.410(8) .
O14 S6 1.417(10) .
O16A O16B 1.47(3) .
